data_4306193
loop_
_publ_author_name
'M. Bharathy'
'V. A. Rassolov'
'S. Park'
'H.-C. zur Loye'

_publ_contact_author_address
;
Department of Chemistry and Biochemistry
631, Sumter Street
University of South Carolina
Columbia SC 29208
USA
;
_publ_contact_author_email zurloye@mail.chem.sc.edu
_publ_contact_author_fax 803-777-8508
_publ_contact_author_name
;
 Prof. Hans-Conrad zur Loye
;
_publ_contact_author_phone 803-777-6916
_publ_section_title
;
Crystal Growth of Two New Photoluminescent Oxides: Sr3Li6Nb2O11 and
Sr3Li6Ta2O11
;
_journal_name_full 'Inorganic Chemistry'
_journal_page_first 9941
_journal_page_last 9945
_journal_paper_doi 10.1021/ic801102t
_journal_volume 47
_journal_year 2008
_chemical_compound_source 'see text'
_chemical_formula_moiety 'O6 Ta, O5 Ta, 3(Sr), 6(Li)'
_chemical_formula_sum 'Li6 O11 Sr3 Ta2'
_chemical_formula_weight 842.40
_chemical_name_systematic ?
_space_group_IT_number 51
_symmetry_cell_setting orthorhombic
_symmetry_Int_Tables_number 51
_symmetry_space_group_name_Hall '-P 2a 2a'
_symmetry_space_group_name_H-M 'P m m a'
_atom_sites_solution_primary direct
_atom_sites_solution_secondary difmap
_cell_angle_alpha 90
_cell_angle_beta 90
_cell_angle_gamma 90
_cell_formula_units_Z 2
_cell_length_a 10.5936(6)
_cell_length_b 8.3452(5)
_cell_length_c 5.8271(4)
_cell_measurement_reflns_used 5227
_cell_measurement_temperature 298(2)
_cell_measurement_theta_max 35.96
_cell_measurement_theta_min 3.5
_cell_volume 515.15(6)
_computing_structure_refinement 'SHELXL-97 (Sheldrick, 1997)'
_diffrn_ambient_temperature 298(2)
_diffrn_measured_fraction_theta_full 0.931
_diffrn_measured_fraction_theta_max 0.931
_diffrn_radiation_monochromator graphite
_diffrn_radiation_source 'fine-focus sealed tube'
_diffrn_radiation_type MoK\a
_diffrn_radiation_wavelength 0.71073
_diffrn_reflns_av_R_equivalents 0.0486
_diffrn_reflns_av_sigmaI/netI 0.0408
_diffrn_reflns_limit_h_max 15
_diffrn_reflns_limit_h_min -17
_diffrn_reflns_limit_k_max 8
_diffrn_reflns_limit_k_min -13
_diffrn_reflns_limit_l_max 8
_diffrn_reflns_limit_l_min -9
_diffrn_reflns_number 5227
_diffrn_reflns_theta_full 35.96
_diffrn_reflns_theta_max 35.96
_diffrn_reflns_theta_min 3.50
_exptl_absorpt_coefficient_mu 36.638
_exptl_absorpt_correction_T_max 0.0439
_exptl_absorpt_correction_T_min 0.0149
_exptl_absorpt_correction_type numerical
_exptl_absorpt_process_details
;
Interpolation using  Int.Tab. Vol. C (1992) p. 523,Tab. 6.3.3.3
for values of muR in the range 0-2.5, and Int.Tab. Vol.II (1959)
p.302; Table 5.3.6 B for muR in the range 2.6-10.0.
The interpolation procedure of C.W.Dwiggins Jr (Acta Cryst.(1975)
A31,146-148) is used with some modification.
;
_exptl_crystal_colour 'Pale Green'
_exptl_crystal_density_diffrn 5.431
_exptl_crystal_density_method 'Not Measured'
_exptl_crystal_description Block
_exptl_crystal_F_000 732
_exptl_crystal_size_max 0.26
_exptl_crystal_size_mid 0.20
_exptl_crystal_size_min 0.17
_refine_ls_extinction_method none
_refine_ls_goodness_of_fit_ref 1.134
_refine_ls_matrix_type full
_refine_ls_number_parameters 66
_refine_ls_number_reflns 1339
_refine_ls_number_restraints 0
_refine_ls_restrained_S_all 1.134
_refine_ls_R_factor_all 0.0490
_refine_ls_R_factor_gt 0.0474
_refine_ls_shift/su_max 0.000
_refine_ls_shift/su_mean 0.000
_refine_ls_structure_factor_coef Fsqd
_refine_ls_weighting_details 'calc w=1/[\s^2^(Fo^2^)+(0.0792P)^2^+0.0000P] where P=(Fo^2^+2Fc^2^)/3'
_refine_ls_weighting_scheme calc
_refine_ls_wR_factor_gt 0.1150
_refine_ls_wR_factor_ref 0.1158
_reflns_number_gt 1179
_reflns_number_total 1339
_reflns_threshold_expression >2sigma(I)
_cod_data_source_file ic801102t_si_001_1.cif
_cod_data_source_block mb1053
_cod_depositor_comments
;
The following automatic conversions were performed:
'_symmetry_cell_setting' value 'Orthorhombic' changed to 'orthorhombic'
according to '/home/saulius/struct/CIF-dictionaries/cif_core.dic'
dictionary named 'cif_core.dic' version 2.4.1 from 2010-06-29.

Automatic conversion script
Id: cif_fix_enum 1527 2010-12-29 10:47:43Z saulius 
;
_cod_database_code 4306193

loop_
_symmetry_equiv_pos_site_id
_symmetry_equiv_pos_as_xyz
1 x,y,z
2 1/2-x,-y,z
3 1/2+x,-y,-z
4 -x,y,-z
5 -x,-y,-z
6 1/2+x,y,-z
7 1/2-x,y,z
8 x,-y,z

loop_
_atom_site_label
_atom_site_type_symbol
_atom_site_fract_x
_atom_site_fract_y
_atom_site_fract_z
_atom_site_U_iso_or_equiv
_atom_site_adp_type
_atom_site_occupancy
_atom_site_symmetry_multiplicity
_atom_site_calc_flag
_atom_site_refinement_flags
_atom_site_disorder_assembly
_atom_site_disorder_group
Ta1 Ta 0.2500 0.5000 0.26428(6) 0.00790(13) Uani 1 4 d S . .
Ta2 Ta 0.0000 0.0000 0.0000 0.00734(14) Uani 1 4 d S . .
Sr1 Sr 0.2500 0.0000 0.61531(15) 0.00905(19) Uani 1 4 d S . .
Sr2 Sr 0.0000 0.26187(10) 0.5000 0.01012(17) Uani 1 2 d S . .
O1 O 0.2500 0.3022(7) 0.4295(10) 0.0109(9) Uani 1 2 d S . .
O2 O 0.2500 0.5000 -0.0526(16) 0.0183(16) Uani 1 4 d S . .
O3 O 0.0609(6) 0.5000 0.2534(9) 0.0113(10) Uani 1 2 d S . .
O4 O 0.1072(6) 0.0000 0.2831(10) 0.0121(10) Uani 1 2 d S . .
O5 O 0.1104(4) 0.1731(5) -0.1313(6) 0.0105(6) Uani 1 1 d . . .
Li1 Li 0.2500 0.146(2) 0.148(3) 0.017(3) Uani 1 2 d S . .
Li2 Li 0.0000 0.354(3) 0.0000 0.020(3) Uani 1 2 d S . .
Li3 Li 0.2500 0.320(2) -0.218(2) 0.010(2) Uani 1 2 d S . .

loop_
_atom_site_aniso_label
_atom_site_aniso_U_11
_atom_site_aniso_U_22
_atom_site_aniso_U_33
_atom_site_aniso_U_23
_atom_site_aniso_U_13
_atom_site_aniso_U_12
Ta1 0.0083(2) 0.0054(2) 0.01007(19) 0.000 0.000 0.000
Ta2 0.0068(2) 0.0059(2) 0.00933(19) 0.000 0.00022(10) 0.000
Sr1 0.0083(4) 0.0083(4) 0.0106(4) 0.000 0.000 0.000
Sr2 0.0098(3) 0.0085(3) 0.0121(3) 0.000 -0.00057(17) 0.000
O1 0.011(2) 0.008(2) 0.014(2) 0.0031(18) 0.000 0.000
O2 0.029(5) 0.011(4) 0.015(3) 0.000 0.000 0.000
O3 0.007(2) 0.011(2) 0.016(2) 0.000 0.0011(16) 0.000
O4 0.011(2) 0.011(2) 0.014(2) 0.000 -0.0030(17) 0.000
O5 0.0098(15) 0.0076(15) 0.0140(15) 0.0016(12) 0.0018(11) -0.0010(13)
Li1 0.020(6) 0.009(7) 0.022(7) -0.002(5) 0.000 0.000
Li2 0.029(8) 0.016(8) 0.015(7) 0.000 -0.003(5) 0.000
Li3 0.005(5) 0.012(6) 0.014(5) 0.001(5) 0.000 0.000

loop_
_atom_type_symbol
_atom_type_description
_atom_type_scat_dispersion_real
_atom_type_scat_dispersion_imag
_atom_type_scat_source
Ta Ta -0.7052 6.5227 'International Tables Vol C Tables 4.2.6.8 and 6.1.1.4'
Sr Sr -1.5307 3.2498 'International Tables Vol C Tables 4.2.6.8 and 6.1.1.4'
O O 0.0106 0.0060 'International Tables Vol C Tables 4.2.6.8 and 6.1.1.4'
Li Li -0.0003 0.0001 'International Tables Vol C Tables 4.2.6.8 and 6.1.1.4'

loop_
_geom_angle_atom_site_label_1
_geom_angle_atom_site_label_2
_geom_angle_atom_site_label_3
_geom_angle
_geom_angle_site_symmetry_1
_geom_angle_site_symmetry_3
_geom_angle_publ_flag
O2 Ta1 O1 120.26(17) . 2_565 ?
O2 Ta1 O1 120.26(17) . . ?
O1 Ta1 O1 119.5(3) 2_565 . ?
O2 Ta1 O3 88.18(14) . 2_565 ?
O1 Ta1 O3 90.92(7) 2_565 2_565 ?
O1 Ta1 O3 90.92(7) . 2_565 ?
O2 Ta1 O3 88.18(14) . . ?
O1 Ta1 O3 90.92(7) 2_565 . ?
O1 Ta1 O3 90.92(7) . . ?
O3 Ta1 O3 176.4(3) 2_565 . ?
O2 Ta1 Li1 77.1(3) . . ?
O1 Ta1 Li1 162.7(3) 2_565 . ?
O1 Ta1 Li1 43.2(4) . . ?
O3 Ta1 Li1 89.59(3) 2_565 . ?
O3 Ta1 Li1 89.59(3) . . ?
O2 Ta1 Li1 77.1(3) . 2_565 ?
O1 Ta1 Li1 43.2(4) 2_565 2_565 ?
O1 Ta1 Li1 162.7(3) . 2_565 ?
O3 Ta1 Li1 89.59(3) 2_565 2_565 ?
O3 Ta1 Li1 89.59(3) . 2_565 ?
Li1 Ta1 Li1 154.1(6) . 2_565 ?
O2 Ta1 Li3 28.1(3) . . ?
O1 Ta1 Li3 148.3(3) 2_565 . ?
O1 Ta1 Li3 92.2(3) . . ?
O3 Ta1 Li3 88.39(13) 2_565 . ?
O3 Ta1 Li3 88.39(13) . . ?
Li1 Ta1 Li3 49.0(4) . . ?
Li1 Ta1 Li3 105.1(4) 2_565 . ?
O2 Ta1 Li3 28.1(3) . 2_565 ?
O1 Ta1 Li3 92.2(3) 2_565 2_565 ?
O1 Ta1 Li3 148.3(3) . 2_565 ?
O3 Ta1 Li3 88.39(13) 2_565 2_565 ?
O3 Ta1 Li3 88.39(13) . 2_565 ?
Li1 Ta1 Li3 105.1(4) . 2_565 ?
Li1 Ta1 Li3 49.0(4) 2_565 2_565 ?
Li3 Ta1 Li3 56.2(6) . 2_565 ?
O2 Ta1 Li2 62.15(7) . . ?
O1 Ta1 Li2 123.7(3) 2_565 . ?
O1 Ta1 Li2 85.2(3) . . ?
O3 Ta1 Li2 142.0(2) 2_565 . ?
O3 Ta1 Li2 35.1(2) . . ?
Li1 Ta1 Li2 62.3(4) . . ?
Li1 Ta1 Li2 104.8(4) 2_565 . ?
Li3 Ta1 Li2 54.12(12) . . ?
Li3 Ta1 Li2 76.2(3) 2_565 . ?
O2 Ta1 Li2 62.15(7) . 5_565 ?
O1 Ta1 Li2 85.2(3) 2_565 5_565 ?
O1 Ta1 Li2 123.7(3) . 5_565 ?
O3 Ta1 Li2 142.0(2) 2_565 5_565 ?
O3 Ta1 Li2 35.1(2) . 5_565 ?
Li1 Ta1 Li2 104.8(4) . 5_565 ?
Li1 Ta1 Li2 62.3(4) 2_565 5_565 ?
Li3 Ta1 Li2 76.2(3) . 5_565 ?
Li3 Ta1 Li2 54.12(12) 2_565 5_565 ?
Li2 Ta1 Li2 43.4(7) . 5_565 ?
O2 Ta1 Li2 62.15(7) . 2_565 ?
O1 Ta1 Li2 85.2(3) 2_565 2_565 ?
O1 Ta1 Li2 123.7(3) . 2_565 ?
O3 Ta1 Li2 35.1(2) 2_565 2_565 ?
O3 Ta1 Li2 142.0(2) . 2_565 ?
Li1 Ta1 Li2 104.8(4) . 2_565 ?
Li1 Ta1 Li2 62.3(4) 2_565 2_565 ?
Li3 Ta1 Li2 76.2(3) . 2_565 ?
Li3 Ta1 Li2 54.12(12) 2_565 2_565 ?
Li2 Ta1 Li2 124.31(14) . 2_565 ?
Li2 Ta1 Li2 106.9(4) 5_565 2_565 ?
O4 Ta2 O4 180.00(18) . 5 ?
O4 Ta2 O5 90.93(16) . 5 ?
O4 Ta2 O5 89.07(16) 5 5 ?
O4 Ta2 O5 90.93(16) . 3 ?
O4 Ta2 O5 89.07(16) 5 3 ?
O5 Ta2 O5 91.9(2) 5 3 ?
O4 Ta2 O5 89.07(16) . . ?
O4 Ta2 O5 90.93(16) 5 . ?
O5 Ta2 O5 180.0(3) 5 . ?
O5 Ta2 O5 88.1(2) 3 . ?
O4 Ta2 O5 89.07(16) . 7 ?
O4 Ta2 O5 90.93(16) 5 7 ?
O5 Ta2 O5 88.1(2) 5 7 ?
O5 Ta2 O5 180.0(3) 3 7 ?
O5 Ta2 O5 91.9(2) . 7 ?
O4 Ta2 Li2 90.0 . 5 ?
O4 Ta2 Li2 90.0 5 5 ?
O5 Ta2 Li2 44.06(11) 5 5 ?
O5 Ta2 Li2 135.94(11) 3 5 ?
O5 Ta2 Li2 135.94(11) . 5 ?
O5 Ta2 Li2 44.06(11) 7 5 ?
O4 Ta2 Li2 90.0 . . ?
O4 Ta2 Li2 90.0 5 . ?
O5 Ta2 Li2 135.94(11) 5 . ?
O5 Ta2 Li2 44.06(11) 3 . ?
O5 Ta2 Li2 44.06(11) . . ?
O5 Ta2 Li2 135.94(11) 7 . ?
Li2 Ta2 Li2 180.0 5 . ?
O4 Ta2 Li1 136.7(3) . 5 ?
O4 Ta2 Li1 43.3(3) 5 5 ?
O5 Ta2 Li1 46.6(3) 5 5 ?
O5 Ta2 Li1 83.6(3) 3 5 ?
O5 Ta2 Li1 133.4(3) . 5 ?
O5 Ta2 Li1 96.4(3) 7 5 ?
Li2 Ta2 Li1 66.4(3) 5 5 ?
Li2 Ta2 Li1 113.6(3) . 5 ?
O4 Ta2 Li1 43.3(3) . . ?
O4 Ta2 Li1 136.7(3) 5 . ?
O5 Ta2 Li1 133.4(3) 5 . ?
O5 Ta2 Li1 96.4(3) 3 . ?
O5 Ta2 Li1 46.6(3) . . ?
O5 Ta2 Li1 83.6(3) 7 . ?
Li2 Ta2 Li1 113.6(3) 5 . ?
Li2 Ta2 Li1 66.4(3) . . ?
Li1 Ta2 Li1 180.0(6) 5 . ?
O4 Ta2 Li1 136.7(3) . 6 ?
O4 Ta2 Li1 43.3(3) 5 6 ?
O5 Ta2 Li1 83.6(3) 5 6 ?
O5 Ta2 Li1 46.6(3) 3 6 ?
O5 Ta2 Li1 96.4(3) . 6 ?
O5 Ta2 Li1 133.4(3) 7 6 ?
Li2 Ta2 Li1 113.6(3) 5 6 ?
Li2 Ta2 Li1 66.4(3) . 6 ?
Li1 Ta2 Li1 47.3(6) 5 6 ?
Li1 Ta2 Li1 132.7(6) . 6 ?
O4 Ta2 Li1 43.3(3) . 2 ?
O4 Ta2 Li1 136.7(3) 5 2 ?
O5 Ta2 Li1 96.4(3) 5 2 ?
O5 Ta2 Li1 133.4(3) 3 2 ?
O5 Ta2 Li1 83.6(3) . 2 ?
O5 Ta2 Li1 46.6(3) 7 2 ?
Li2 Ta2 Li1 66.4(3) 5 2 ?
Li2 Ta2 Li1 113.6(3) . 2 ?
Li1 Ta2 Li1 132.7(6) 5 2 ?
Li1 Ta2 Li1 47.3(6) . 2 ?
Li1 Ta2 Li1 180.0(6) 6 2 ?
O4 Sr1 O4 76.0(3) . 2 ?
O4 Sr1 O5 144.73(9) . 8_656 ?
O4 Sr1 O5 95.71(15) 2 8_656 ?
O4 Sr1 O5 95.71(15) . 7_556 ?
O4 Sr1 O5 144.73(9) 2 7_556 ?
O5 Sr1 O5 108.94(17) 8_656 7_556 ?
O4 Sr1 O5 144.73(9) . 2_556 ?
O4 Sr1 O5 95.71(15) 2 2_556 ?
O5 Sr1 O5 69.29(18) 8_656 2_556 ?
O5 Sr1 O5 71.23(17) 7_556 2_556 ?
O4 Sr1 O5 95.71(15) . 1_556 ?
O4 Sr1 O5 144.73(9) 2 1_556 ?
O5 Sr1 O5 71.23(17) 8_656 1_556 ?
O5 Sr1 O5 69.29(18) 7_556 1_556 ?
O5 Sr1 O5 108.94(17) 2_556 1_556 ?
O4 Sr1 O1 71.89(10) . 2 ?
O4 Sr1 O1 71.89(10) 2 2 ?
O5 Sr1 O1 138.73(10) 8_656 2 ?
O5 Sr1 O1 72.95(13) 7_556 2 ?
O5 Sr1 O1 72.95(13) 2_556 2 ?
O5 Sr1 O1 138.73(11) 1_556 2 ?
O4 Sr1 O1 71.89(10) . . ?
O4 Sr1 O1 71.89(10) 2 . ?
O5 Sr1 O1 72.95(13) 8_656 . ?
O5 Sr1 O1 138.73(10) 7_556 . ?
O5 Sr1 O1 138.73(11) 2_556 . ?
O5 Sr1 O1 72.95(13) 1_556 . ?
O1 Sr1 O1 133.5(2) 2 . ?
O4 Sr1 Li3 105.6(2) . 1_556 ?
O4 Sr1 Li3 105.6(2) 2 1_556 ?
O5 Sr1 Li3 42.88(17) 8_656 1_556 ?
O5 Sr1 Li3 109.6(2) 7_556 1_556 ?
O5 Sr1 Li3 109.6(2) 2_556 1_556 ?
O5 Sr1 Li3 42.88(17) 1_556 1_556 ?
O1 Sr1 Li3 176.7(3) 2 1_556 ?
O1 Sr1 Li3 43.2(3) . 1_556 ?
O4 Sr1 Li3 105.6(2) . 2_556 ?
O4 Sr1 Li3 105.6(2) 2 2_556 ?
O5 Sr1 Li3 109.6(2) 8_656 2_556 ?
O5 Sr1 Li3 42.88(17) 7_556 2_556 ?
O5 Sr1 Li3 42.88(17) 2_556 2_556 ?
O5 Sr1 Li3 109.6(2) 1_556 2_556 ?
O1 Sr1 Li3 43.2(3) 2 2_556 ?
O1 Sr1 Li3 176.7(3) . 2_556 ?
Li3 Sr1 Li3 140.1(6) 1_556 2_556 ?
O4 Sr1 Li1 44.01(19) . 2 ?
O4 Sr1 Li1 44.01(19) 2 2 ?
O5 Sr1 Li1 139.70(17) 8_656 2 ?
O5 Sr1 Li1 107.3(3) 7_556 2 ?
O5 Sr1 Li1 107.3(3) 2_556 2 ?
O5 Sr1 Li1 139.70(17) 1_556 2 ?
O1 Sr1 Li1 42.7(4) 2 2 ?
O1 Sr1 Li1 90.9(3) . 2 ?
Li3 Sr1 Li1 134.1(4) 1_556 2 ?
Li3 Sr1 Li1 85.9(4) 2_556 2 ?
O4 Sr1 Li1 44.01(19) . . ?
O4 Sr1 Li1 44.01(19) 2 . ?
O5 Sr1 Li1 107.3(3) 8_656 . ?
O5 Sr1 Li1 139.70(17) 7_556 . ?
O5 Sr1 Li1 139.70(17) 2_556 . ?
O5 Sr1 Li1 107.3(3) 1_556 . ?
O1 Sr1 Li1 90.9(3) 2 . ?
O1 Sr1 Li1 42.7(4) . . ?
Li3 Sr1 Li1 85.9(4) 1_556 . ?
Li3 Sr1 Li1 134.1(4) 2_556 . ?
Li1 Sr1 Li1 48.2(6) 2 . ?
O3 Sr2 O3 76.81(18) 5_566 . ?
O3 Sr2 O5 125.97(15) 5_566 3 ?
O3 Sr2 O5 82.37(14) . 3 ?
O3 Sr2 O5 82.37(14) 5_566 1_556 ?
O3 Sr2 O5 125.97(15) . 1_556 ?
O5 Sr2 O5 146.28(18) 3 1_556 ?
O3 Sr2 O1 103.76(18) 5_566 . ?
O3 Sr2 O1 64.33(18) . . ?
O5 Sr2 O1 110.91(15) 3 . ?
O5 Sr2 O1 73.46(14) 1_556 . ?
O3 Sr2 O1 64.33(18) 5_566 6_556 ?
O3 Sr2 O1 103.76(18) . 6_556 ?
O5 Sr2 O1 73.46(14) 3 6_556 ?
O5 Sr2 O1 110.91(15) 1_556 6_556 ?
O1 Sr2 O1 165.7(2) . 6_556 ?
O3 Sr2 O4 104.80(14) 5_566 5_556 ?
O3 Sr2 O4 169.03(18) . 5_556 ?
O5 Sr2 O4 88.11(14) 3 5_556 ?
O5 Sr2 O4 64.85(15) 1_556 5_556 ?
O1 Sr2 O4 124.76(17) . 5_556 ?
O1 Sr2 O4 68.07(17) 6_556 5_556 ?
O3 Sr2 O4 169.03(18) 5_566 . ?
O3 Sr2 O4 104.80(14) . . ?
O5 Sr2 O4 64.85(15) 3 . ?
O5 Sr2 O4 88.11(14) 1_556 . ?
O1 Sr2 O4 68.07(17) . . ?
O1 Sr2 O4 124.76(17) 6_556 . ?
O4 Sr2 O4 75.7(2) 5_556 . ?
O3 Sr2 Li2 41.6(4) 5_566 1_556 ?
O3 Sr2 Li2 110.4(4) . 1_556 ?
O5 Sr2 Li2 152.47(10) 3 1_556 ?
O5 Sr2 Li2 42.4(3) 1_556 1_556 ?
O1 Sr2 Li2 96.61(14) . 1_556 ?
O1 Sr2 Li2 79.70(12) 6_556 1_556 ?
O4 Sr2 Li2 76.1(4) 5_556 1_556 ?
O4 Sr2 Li2 130.0(3) . 1_556 ?
O3 Sr2 Li2 110.4(4) 5_566 . ?
O3 Sr2 Li2 41.6(4) . . ?
O5 Sr2 Li2 42.4(3) 3 . ?
O5 Sr2 Li2 152.47(10) 1_556 . ?
O1 Sr2 Li2 79.70(12) . . ?
O1 Sr2 Li2 96.61(14) 6_556 . ?
O4 Sr2 Li2 130.0(3) 5_556 . ?
O4 Sr2 Li2 76.1(4) . . ?
Li2 Sr2 Li2 150.4(8) 1_556 . ?
O3 Sr2 Li3 78.3(3) 5_566 1_556 ?
O3 Sr2 Li3 87.7(3) . 1_556 ?
O5 Sr2 Li3 150.1(2) 3 1_556 ?
O5 Sr2 Li3 39.0(3) 1_556 1_556 ?
O1 Sr2 Li3 40.3(2) . 1_556 ?
O1 Sr2 Li3 136.4(2) 6_556 1_556 ?
O4 Sr2 Li3 103.2(3) 5_556 1_556 ?
O4 Sr2 Li3 90.9(3) . 1_556 ?
Li2 Sr2 Li3 57.1(2) 1_556 1_556 ?
Li2 Sr2 Li3 117.7(3) . 1_556 ?
O3 Sr2 Li3 87.7(3) 5_566 6 ?
O3 Sr2 Li3 78.3(3) . 6 ?
O5 Sr2 Li3 39.0(3) 3 6 ?
O5 Sr2 Li3 150.1(2) 1_556 6 ?
O1 Sr2 Li3 136.4(2) . 6 ?
O1 Sr2 Li3 40.3(2) 6_556 6 ?
O4 Sr2 Li3 90.9(3) 5_556 6 ?
O4 Sr2 Li3 103.2(3) . 6 ?
Li2 Sr2 Li3 117.7(3) 1_556 6 ?
Li2 Sr2 Li3 57.1(2) . 6 ?
Li3 Sr2 Li3 162.2(6) 1_556 6 ?
Ta1 O1 Li3 116.0(5) . 1_556 ?
Ta1 O1 Li1 98.2(5) . . ?
Li3 O1 Li1 145.8(7) 1_556 . ?
Ta1 O1 Sr2 100.61(12) . 6_656 ?
Li3 O1 Sr2 81.81(13) 1_556 6_656 ?
Li1 O1 Sr2 92.39(16) . 6_656 ?
Ta1 O1 Sr2 100.61(12) . . ?
Li3 O1 Sr2 81.81(13) 1_556 . ?
Li1 O1 Sr2 92.39(16) . . ?
Sr2 O1 Sr2 157.3(2) 6_656 . ?
Ta1 O1 Sr1 173.0(3) . . ?
Li3 O1 Sr1 71.0(5) 1_556 . ?
Li1 O1 Sr1 74.8(5) . . ?
Sr2 O1 Sr1 79.95(12) 6_656 . ?
Sr2 O1 Sr1 79.95(12) . . ?
Li3 O2 Li3 114.5(11) . 2_565 ?
Li3 O2 Ta1 122.7(5) . . ?
Li3 O2 Ta1 122.7(5) 2_565 . ?
Ta1 O3 Li2 110.0(3) . . ?
Ta1 O3 Li2 110.0(3) . 5_565 ?
Li2 O3 Li2 74.2(10) . 5_565 ?
Ta1 O3 Sr2 103.66(17) . 5_566 ?
Li2 O3 Sr2 143.7(4) . 5_566 ?
Li2 O3 Sr2 82.0(4) 5_565 5_566 ?
Ta1 O3 Sr2 103.66(17) . . ?
Li2 O3 Sr2 82.0(4) . . ?
Li2 O3 Sr2 143.7(4) 5_565 . ?
Sr2 O3 Sr2 103.19(18) 5_566 . ?
Ta2 O4 Li1 95.7(4) . . ?
Ta2 O4 Li1 95.7(4) . 2 ?
Li1 O4 Li1 71.1(8) . 2 ?
Ta2 O4 Sr1 176.6(3) . . ?
Li1 O4 Sr1 81.5(4) . . ?
Li1 O4 Sr1 81.5(4) 2 . ?
Ta2 O4 Sr2 98.24(17) . 5_556 ?
Li1 O4 Sr2 157.9(4) . 5_556 ?
Li1 O4 Sr2 90.5(4) 2 5_556 ?
Sr1 O4 Sr2 83.85(14) . 5_556 ?
Ta2 O4 Sr2 98.24(17) . . ?
Li1 O4 Sr2 90.5(4) . . ?
Li1 O4 Sr2 157.9(4) 2 . ?
Sr1 O4 Sr2 83.85(14) . . ?
Sr2 O4 Sr2 104.3(2) 5_556 . ?
Li3 O5 Ta2 166.8(4) . . ?
Li3 O5 Li2 93.6(6) . . ?
Ta2 O5 Li2 93.2(4) . . ?
Li3 O5 Li1 75.6(5) . . ?
Ta2 O5 Li1 92.1(4) . . ?
Li2 O5 Li1 100.4(4) . . ?
Li3 O5 Sr1 76.8(4) . 1_554 ?
Ta2 O5 Sr1 98.72(16) . 1_554 ?
Li2 O5 Sr1 164.7(4) . 1_554 ?
Li1 O5 Sr1 88.9(4) . 1_554 ?
Li3 O5 Sr2 87.0(4) . 1_554 ?
Ta2 O5 Sr2 105.22(16) . 1_554 ?
Li2 O5 Sr2 80.79(16) . 1_554 ?
Li1 O5 Sr2 162.6(4) . 1_554 ?
Sr1 O5 Sr2 86.72(11) 1_554 1_554 ?
O1 Li1 O4 93.8(6) . . ?
O1 Li1 O4 93.8(6) . 2 ?
O4 Li1 O4 92.3(7) . 2 ?
O1 Li1 O5 120.9(6) . . ?
O4 Li1 O5 81.6(3) . . ?
O4 Li1 O5 145.0(8) 2 . ?
O1 Li1 O5 120.9(6) . 8_655 ?
O4 Li1 O5 145.0(8) . 8_655 ?
O4 Li1 O5 81.6(3) 2 8_655 ?
O5 Li1 O5 84.0(6) . 8_655 ?
O1 Li1 Li1 128.4(5) . 2 ?
O4 Li1 Li1 54.4(4) . 2 ?
O4 Li1 Li1 54.4(4) 2 2 ?
O5 Li1 Li1 95.8(5) . 2 ?
O5 Li1 Li1 95.8(5) 8_655 2 ?
O1 Li1 Li3 107.3(8) . . ?
O4 Li1 Li3 129.7(5) . . ?
O4 Li1 Li3 129.7(5) 2 . ?
O5 Li1 Li3 48.3(4) . . ?
O5 Li1 Li3 48.3(4) 8_655 . ?
Li1 Li1 Li3 124.3(5) 2 . ?
O1 Li1 Sr1 62.5(4) . . ?
O4 Li1 Sr1 54.5(4) . . ?
O4 Li1 Sr1 54.5(4) 2 . ?
O5 Li1 Sr1 135.5(4) . . ?
O5 Li1 Sr1 135.5(4) 8_655 . ?
Li1 Li1 Sr1 65.9(3) 2 . ?
Li3 Li1 Sr1 169.8(8) . . ?
O1 Li1 Ta1 38.6(3) . . ?
O4 Li1 Ta1 118.9(5) . . ?
O4 Li1 Ta1 118.9(5) 2 . ?
O5 Li1 Ta1 93.8(5) . . ?
O5 Li1 Ta1 93.8(5) 8_655 . ?
Li1 Li1 Ta1 167.1(3) 2 . ?
Li3 Li1 Ta1 68.6(5) . . ?
Sr1 Li1 Ta1 101.2(5) . . ?
O1 Li1 Ta2 118.1(3) . . ?
O4 Li1 Ta2 41.0(2) . . ?
O4 Li1 Ta2 120.1(7) 2 . ?
O5 Li1 Ta2 41.34(17) . . ?
O5 Li1 Ta2 114.5(6) 8_655 . ?
Li1 Li1 Ta2 66.4(3) 2 . ?
Li3 Li1 Ta2 89.5(4) . . ?
Sr1 Li1 Ta2 95.4(4) . . ?
Ta1 Li1 Ta2 117.0(3) . . ?
O1 Li1 Ta2 118.1(3) . 2 ?
O4 Li1 Ta2 120.1(7) . 2 ?
O4 Li1 Ta2 41.0(2) 2 2 ?
O5 Li1 Ta2 114.5(6) . 2 ?
O5 Li1 Ta2 41.34(17) 8_655 2 ?
Li1 Li1 Ta2 66.4(3) 2 2 ?
Li3 Li1 Ta2 89.5(4) . 2 ?
Sr1 Li1 Ta2 95.4(4) . 2 ?
Ta1 Li1 Ta2 117.0(3) . 2 ?
Ta2 Li1 Ta2 121.2(5) . 2 ?
O1 Li1 Li2 82.9(5) . 6_655 ?
O4 Li1 Li2 171.3(6) . 6_655 ?
O4 Li1 Li2 79.9(3) 2 6_655 ?
O5 Li1 Li2 107.1(6) . 6_655 ?
O5 Li1 Li2 38.1(3) 8_655 6_655 ?
Li1 Li1 Li2 121.9(4) 2 6_655 ?
Li3 Li1 Li2 59.0(3) . 6_655 ?
Sr1 Li1 Li2 117.1(3) . 6_655 ?
Ta1 Li1 Li2 62.8(4) . 6_655 ?
Ta2 Li1 Li2 147.2(6) . 6_655 ?
Ta2 Li1 Li2 55.6(3) 2 6_655 ?
O3 Li2 O3 105.8(10) . 5_565 ?
O3 Li2 O5 110.6(2) . 3 ?
O3 Li2 O5 122.2(2) 5_565 3 ?
O3 Li2 O5 122.2(2) . . ?
O3 Li2 O5 110.6(2) 5_565 . ?
O5 Li2 O5 85.6(8) 3 . ?
O3 Li2 Li2 52.9(5) . 5_565 ?
O3 Li2 Li2 52.9(5) 5_565 5_565 ?
O5 Li2 Li2 137.2(4) 3 5_565 ?
O5 Li2 Li2 137.2(4) . 5_565 ?
O3 Li2 Li3 91.7(4) . 6 ?
O3 Li2 Li3 94.9(4) 5_565 6 ?
O5 Li2 Li3 42.3(3) 3 6 ?
O5 Li2 Li3 126.9(9) . 6 ?
Li2 Li2 Li3 95.5(5) 5_565 6 ?
O3 Li2 Li3 94.9(4) . . ?
O3 Li2 Li3 91.7(4) 5_565 . ?
O5 Li2 Li3 126.9(9) 3 . ?
O5 Li2 Li3 42.3(3) . . ?
Li2 Li2 Li3 95.5(5) 5_565 . ?
Li3 Li2 Li3 169.1(11) 6 . ?
O3 Li2 Ta2 127.1(5) . . ?
O3 Li2 Ta2 127.1(5) 5_565 . ?
O5 Li2 Ta2 42.8(4) 3 . ?
O5 Li2 Ta2 42.8(4) . . ?
Li2 Li2 Ta2 180.000(1) 5_565 . ?
Li3 Li2 Ta2 84.5(5) 6 . ?
Li3 Li2 Ta2 84.5(5) . . ?
O3 Li2 Sr2 149.4(6) . 1_554 ?
O3 Li2 Sr2 56.44(12) 5_565 1_554 ?
O5 Li2 Sr2 99.9(5) 3 1_554 ?
O5 Li2 Sr2 56.8(2) . 1_554 ?
Li2 Li2 Sr2 104.8(4) 5_565 1_554 ?
Li3 Li2 Sr2 113.1(3) 6 1_554 ?
Li3 Li2 Sr2 63.9(3) . 1_554 ?
Ta2 Li2 Sr2 75.2(4) . 1_554 ?
O3 Li2 Sr2 56.44(12) . . ?
O3 Li2 Sr2 149.4(6) 5_565 . ?
O5 Li2 Sr2 56.8(2) 3 . ?
O5 Li2 Sr2 99.9(5) . . ?
Li2 Li2 Sr2 104.8(4) 5_565 . ?
Li3 Li2 Sr2 63.9(3) 6 . ?
Li3 Li2 Sr2 113.1(3) . . ?
Ta2 Li2 Sr2 75.2(4) . . ?
Sr2 Li2 Sr2 150.4(8) 1_554 . ?
O3 Li2 Li1 140.2(3) . 6 ?
O3 Li2 Li1 82.5(3) 5_565 6 ?
O5 Li2 Li1 41.5(3) 3 6 ?
O5 Li2 Li1 88.5(6) . 6 ?
Li2 Li2 Li1 121.9(4) 5_565 6 ?
Li3 Li2 Li1 48.6(4) 6 6 ?
Li3 Li2 Li1 124.1(6) . 6 ?
Ta2 Li2 Li1 58.1(4) . 6 ?
Sr2 Li2 Li1 67.1(3) 1_554 6 ?
Sr2 Li2 Li1 96.8(4) . 6 ?
O3 Li2 Li1 82.5(3) . . ?
O3 Li2 Li1 140.2(3) 5_565 . ?
O5 Li2 Li1 88.5(6) 3 . ?
O5 Li2 Li1 41.5(3) . . ?
Li2 Li2 Li1 121.9(4) 5_565 . ?
Li3 Li2 Li1 124.1(6) 6 . ?
Li3 Li2 Li1 48.6(4) . . ?
Ta2 Li2 Li1 58.1(4) . . ?
Sr2 Li2 Li1 96.8(4) 1_554 . ?
Sr2 Li2 Li1 67.1(3) . . ?
Li1 Li2 Li1 116.2(8) 6 . ?
O2 Li3 O5 112.5(6) . . ?
O2 Li3 O5 112.5(6) . 8_655 ?
O5 Li3 O5 96.1(7) . 8_655 ?
O2 Li3 O1 127.0(9) . 1_554 ?
O5 Li3 O1 102.0(6) . 1_554 ?
O5 Li3 O1 102.0(6) 8_655 1_554 ?
O2 Li3 Li1 91.6(7) . . ?
O5 Li3 Li1 56.1(4) . . ?
O5 Li3 Li1 56.1(4) 8_655 . ?
O1 Li3 Li1 141.5(9) 1_554 . ?
O2 Li3 Sr1 167.2(8) . 1_554 ?
O5 Li3 Sr1 60.4(4) . 1_554 ?
O5 Li3 Sr1 60.4(4) 8_655 1_554 ?
O1 Li3 Sr1 65.8(4) 1_554 1_554 ?
Li1 Li3 Sr1 75.7(6) . 1_554 ?
O2 Li3 Li2 71.8(5) . 6_655 ?
O5 Li3 Li2 128.1(7) . 6_655 ?
O5 Li3 Li2 44.1(4) 8_655 6_655 ?
O1 Li3 Li2 115.9(2) 1_554 6_655 ?
Li1 Li3 Li2 72.4(4) . 6_655 ?
Sr1 Li3 Li2 103.7(5) 1_554 6_655 ?
O2 Li3 Li2 71.8(5) . . ?
O5 Li3 Li2 44.1(4) . . ?
O5 Li3 Li2 128.1(7) 8_655 . ?
O1 Li3 Li2 115.9(2) 1_554 . ?
Li1 Li3 Li2 72.4(4) . . ?
Sr1 Li3 Li2 103.7(5) 1_554 . ?
Li2 Li3 Li2 127.7(5) 6_655 . ?
O2 Li3 Li3 32.7(5) . 2_565 ?
O5 Li3 Li3 128.2(4) . 2_565 ?
O5 Li3 Li3 128.2(4) 8_655 2_565 ?
O1 Li3 Li3 94.2(5) 1_554 2_565 ?
Li1 Li3 Li3 124.3(5) . 2_565 ?
Sr1 Li3 Li3 160.0(3) 1_554 2_565 ?
Li2 Li3 Li3 84.5(5) 6_655 2_565 ?
Li2 Li3 Li3 84.5(5) . 2_565 ?
O2 Li3 Sr2 114.3(4) . 1_554 ?
O5 Li3 Sr2 54.0(2) . 1_554 ?
O5 Li3 Sr2 131.4(7) 8_655 1_554 ?
O1 Li3 Sr2 57.9(2) 1_554 1_554 ?
Li1 Li3 Sr2 110.1(4) . 1_554 ?
Sr1 Li3 Sr2 71.1(3) 1_554 1_554 ?
Li2 Li3 Sr2 172.9(5) 6_655 1_554 ?
Li2 Li3 Sr2 59.03(10) . 1_554 ?
Li3 Li3 Sr2 98.9(3) 2_565 1_554 ?
O2 Li3 Sr2 114.3(4) . 6_655 ?
O5 Li3 Sr2 131.4(7) . 6_655 ?
O5 Li3 Sr2 54.0(2) 8_655 6_655 ?
O1 Li3 Sr2 57.9(2) 1_554 6_655 ?
Li1 Li3 Sr2 110.1(4) . 6_655 ?
Sr1 Li3 Sr2 71.1(3) 1_554 6_655 ?
Li2 Li3 Sr2 59.03(10) 6_655 6_655 ?
Li2 Li3 Sr2 172.9(5) . 6_655 ?
Li3 Li3 Sr2 98.9(3) 2_565 6_655 ?
Sr2 Li3 Sr2 114.2(4) 1_554 6_655 ?
O2 Li3 Ta1 29.2(4) . . ?
O5 Li3 Ta1 93.9(4) . . ?
O5 Li3 Ta1 93.9(4) 8_655 . ?
O1 Li3 Ta1 156.1(8) 1_554 . ?
Li1 Li3 Ta1 62.4(5) . . ?
Sr1 Li3 Ta1 138.1(5) 1_554 . ?
Li2 Li3 Ta1 64.9(3) 6_655 . ?
Li2 Li3 Ta1 64.9(3) . . ?
Li3 Li3 Ta1 61.9(3) 2_565 . ?
Sr2 Li3 Ta1 122.2(2) 1_554 . ?
Sr2 Li3 Ta1 122.2(2) 6_655 . ?

loop_
_geom_bond_atom_site_label_1
_geom_bond_atom_site_label_2
_geom_bond_distance
_geom_bond_site_symmetry_2
_geom_bond_publ_flag
Ta1 O2 1.846(9) . ?
Ta1 O1 1.911(6) 2_565 ?
Ta1 O1 1.911(6) . ?
Ta1 O3 2.005(6) 2_565 ?
Ta1 O3 2.005(6) . ?
Ta1 Li1 3.030(17) . ?
Ta1 Li1 3.030(17) 2_565 ?
Ta1 Li3 3.185(15) . ?
Ta1 Li3 3.185(15) 2_565 ?
Ta1 Li2 3.297(8) . ?
Ta1 Li2 3.297(8) 5_565 ?
Ta1 Li2 3.297(8) 2_565 ?
Ta2 O4 2.003(6) . ?
Ta2 O4 2.003(6) 5 ?
Ta2 O5 2.009(4) 5 ?
Ta2 O5 2.009(4) 3 ?
Ta2 O5 2.009(4) . ?
Ta2 O5 2.009(4) 7 ?
Ta2 Li2 2.95(2) 5 ?
Ta2 Li2 2.95(2) . ?
Ta2 Li1 3.040(8) 5 ?
Ta2 Li1 3.040(8) . ?
Ta2 Li1 3.040(8) 6 ?
Ta2 Li1 3.040(8) 2 ?
Sr1 O4 2.457(6) . ?
Sr1 O4 2.457(6) 2 ?
Sr1 O5 2.540(4) 8_656 ?
Sr1 O5 2.540(4) 7_556 ?
Sr1 O5 2.540(4) 2_556 ?
Sr1 O5 2.540(4) 1_556 ?
Sr1 O1 2.744(6) 2 ?
Sr1 O1 2.744(6) . ?
Sr1 Li3 2.845(17) 1_556 ?
Sr1 Li3 2.845(17) 2_556 ?
Sr1 Li1 2.985(16) 2 ?
Sr1 Li1 2.985(16) . ?
Sr2 O3 2.536(3) 5_566 ?
Sr2 O3 2.536(3) . ?
Sr2 O5 2.556(4) 3 ?
Sr2 O5 2.556(4) 1_556 ?
Sr2 O1 2.7011(11) . ?
Sr2 O1 2.7011(11) 6_556 ?
Sr2 O4 2.768(4) 5_556 ?
Sr2 O4 2.768(4) . ?
Sr2 Li2 3.013(5) 1_556 ?
Sr2 Li2 3.013(5) . ?
Sr2 Li3 3.155(8) 1_556 ?
Sr2 Li3 3.155(8) 6 ?
O1 Li3 2.060(14) 1_556 ?
O1 Li1 2.096(18) . ?
O1 Sr2 2.7011(11) 6_656 ?
O2 Li3 1.782(17) . ?
O2 Li3 1.782(17) 2_565 ?
O3 Li2 2.020(13) . ?
O3 Li2 2.020(13) 5_565 ?
O3 Sr2 2.536(3) 5_566 ?
O4 Li1 2.097(13) . ?
O4 Li1 2.097(13) 2 ?
O4 Sr2 2.768(4) 5_556 ?
O5 Li3 1.989(11) . ?
O5 Li2 2.057(16) . ?
O5 Li1 2.210(12) . ?
O5 Sr1 2.540(4) 1_554 ?
O5 Sr2 2.556(4) 1_554 ?
Li1 O4 2.097(13) 2 ?
Li1 O5 2.210(12) 8_655 ?
Li1 Li1 2.44(3) 2 ?
Li1 Li3 2.58(2) . ?
Li1 Ta2 3.040(8) 2 ?
Li1 Li2 3.281(16) 6_655 ?
Li2 O3 2.020(13) 5_565 ?
Li2 O5 2.057(16) 3 ?
Li2 Li2 2.44(4) 5_565 ?
Li2 Li3 2.950(6) 6 ?
Li2 Li3 2.950(6) . ?
Li2 Sr2 3.013(5) 1_554 ?
Li2 Li1 3.281(16) 6 ?
Li3 O5 1.989(11) 8_655 ?
Li3 O1 2.060(14) 1_554 ?
Li3 Sr1 2.845(17) 1_554 ?
Li3 Li2 2.950(6) 6_655 ?
Li3 Li3 3.00(3) 2_565 ?
Li3 Sr2 3.155(8) 1_554 ?
Li3 Sr2 3.155(8) 6_655 ?
